data_4121790
loop_
_publ_author_name
'Vaidya, Tulaza'
'Klimovica, Kristine'
'LaPointe, Anne M.'
'Keresztes, Ivan'
'Lobkovsky, Emil B.'
'Daugulis, Olafs'
'Coates, Geoffrey W.'

_publ_section_title
;
 Secondary Alkene Insertion and Precision Chain-Walking: A New Route to
 Semicrystalline &quot;Polyethylene&quot; from \a-Olefins by Combining Two
 Rare Catalytic Events.
;
_journal_issue 20
_journal_name_full 'Journal of the American Chemical Society'
_journal_page_first 7213
_journal_page_last 7216
_journal_paper_doi 10.1021/ja502130w
_journal_volume 136
_journal_year 2014
_chemical_formula_moiety 'C48 H24 Br2 F12 N2 Ni, C H2 Cl2'
_chemical_formula_sum 'C49 H26 Br2 Cl2 F12 N2 Ni'
_chemical_formula_weight 1160.15
_chemical_name_systematic
; 
 ? 
;
_space_group_IT_number 2
_symmetry_cell_setting triclinic
_symmetry_space_group_name_Hall '-P 1'
_symmetry_space_group_name_H-M 'P -1'
_atom_sites_solution_hydrogens geom
_atom_sites_solution_primary direct
_atom_sites_solution_secondary difmap
_audit_creation_method SHELXL-97
_cell_angle_alpha 86.209(2)
_cell_angle_beta 85.802(2)
_cell_angle_gamma 85.610(2)
_cell_formula_units_Z 4
_cell_length_a 11.5011(6)
_cell_length_b 17.3566(8)
_cell_length_c 22.7205(10)
_cell_measurement_reflns_used 9966
_cell_measurement_temperature 203(2)
_cell_measurement_theta_max 23.29
_cell_measurement_theta_min 2.33
_cell_volume 4501.7(4)
_computing_cell_refinement 'Bruker SAINT+'
_computing_data_collection 'Bruker APEX2'
_computing_data_reduction 'Bruker SAINT+'
_computing_molecular_graphics 'Bruker SHELXTL'
_computing_publication_material 'Bruker SHELXTL'
_computing_structure_refinement 'SHELXL-97 (Sheldrick, 1997)'
_computing_structure_solution 'SHELXS-97 (Sheldrick, 1990)'
_diffrn_ambient_temperature 203(2)
_diffrn_measured_fraction_theta_full 0.945
_diffrn_measured_fraction_theta_max 0.945
_diffrn_measurement_device_type 'Bruker X8 APEX II diffractometer'
_diffrn_measurement_method 'phi and omega scans'
_diffrn_radiation_monochromator graphite
_diffrn_radiation_source 'fine-focus sealed tube'
_diffrn_radiation_type MoK\a
_diffrn_radiation_wavelength 0.71073
_diffrn_reflns_av_R_equivalents 0.0489
_diffrn_reflns_av_sigmaI/netI 0.0705
_diffrn_reflns_limit_h_max 12
_diffrn_reflns_limit_h_min -13
_diffrn_reflns_limit_k_max 14
_diffrn_reflns_limit_k_min -20
_diffrn_reflns_limit_l_max 26
_diffrn_reflns_limit_l_min -26
_diffrn_reflns_number 48806
_diffrn_reflns_theta_full 24.48
_diffrn_reflns_theta_max 24.48
_diffrn_reflns_theta_min 0.90
_diffrn_standards_number 0
_exptl_absorpt_coefficient_mu 2.414
_exptl_absorpt_correction_T_max 0.8888
_exptl_absorpt_correction_T_min 0.4452
_exptl_absorpt_correction_type multi-scan
_exptl_absorpt_process_details SADABS
_exptl_crystal_colour 'dark red'
_exptl_crystal_density_diffrn 1.712
_exptl_crystal_density_method 'not measured'
_exptl_crystal_description rod
_exptl_crystal_F_000 2296
_exptl_crystal_size_max 0.40
_exptl_crystal_size_mid 0.15
_exptl_crystal_size_min 0.05
_refine_diff_density_max 0.834
_refine_diff_density_min -0.616
_refine_diff_density_rms 0.076
_refine_ls_extinction_method none
_refine_ls_goodness_of_fit_ref 1.054
_refine_ls_hydrogen_treatment riding
_refine_ls_matrix_type full
_refine_ls_number_parameters 1275
_refine_ls_number_reflns 14169
_refine_ls_number_restraints 153
_refine_ls_restrained_S_all 1.049
_refine_ls_R_factor_all 0.0872
_refine_ls_R_factor_gt 0.0412
_refine_ls_shift/su_max 0.128
_refine_ls_shift/su_mean 0.002
_refine_ls_structure_factor_coef Fsqd
_refine_ls_weighting_details 'calc w=1/[\s^2^(Fo^2^)+(0.0371P)^2^+0.0000P] where P=(Fo^2^+2Fc^2^)/3'
_refine_ls_weighting_scheme calc
_refine_ls_wR_factor_gt 0.0760
_refine_ls_wR_factor_ref 0.0889
_reflns_number_gt 9236
_reflns_number_total 14169
_reflns_threshold_expression >2sigma(I)
_cod_data_source_file ja502130w_si_003.cif
_cod_data_source_block tv4
_cod_depositor_comments
;
The following automatic conversions were performed:

'_symmetry_cell_setting' value 'Triclinic' changed to 'triclinic'
according to
/usr/data/users/saulius/crontab/automatic-downloads/rss-feeds/ACS/lib/dictionaries/cif_core.dic
dictionary named 'cif_core.dic' version 2.4.2 from 2011-04-26.

Automatic conversion script
Id: cif_fix_values 2281 2013-09-26 08:29:07Z andrius 

 Adding full bibliography for 4121789--4121790.cif.
;
_cod_original_sg_symbol_H-M P-1
_cod_database_code 4121790

loop_
_symmetry_equiv_pos_as_xyz
'x, y, z'
'-x, -y, -z'

loop_
_atom_site_label
_atom_site_type_symbol
_atom_site_fract_x
_atom_site_fract_y
_atom_site_fract_z
_atom_site_U_iso_or_equiv
_atom_site_adp_type
_atom_site_occupancy
_atom_site_symmetry_multiplicity
_atom_site_calc_flag
_atom_site_refinement_flags
_atom_site_disorder_assembly
_atom_site_disorder_group
Br1 Br 1.11712(4) 0.29934(3) 0.043151(18) 0.04208(14) Uani 1 1 d . . .
Br2 Br 0.91823(4) 0.20721(3) -0.010167(16) 0.03392(12) Uani 1 1 d . . .
Ni1 Ni 0.93907(4) 0.25798(3) 0.07862(2) 0.02452(14) Uani 1 1 d . . .
F1 F 0.6002(2) 0.46117(17) -0.03870(10) 0.0625(8) Uani 1 1 d . . .
F2 F 0.4977(3) 0.37527(19) 0.00724(11) 0.0709(9) Uani 1 1 d . . .
F3 F 0.6710(2) 0.34435(17) -0.02850(11) 0.0616(8) Uani 1 1 d . . .
F4 F 0.6135(2) 0.44835(17) 0.26262(10) 0.0570(8) Uani 1 1 d . . .
F5 F 0.4783(2) 0.50418(16) 0.21073(11) 0.0531(7) Uani 1 1 d . . .
F6 F 0.4900(2) 0.38070(16) 0.22707(11) 0.0537(7) Uani 1 1 d . . .
F7 F 1.2932(4) 0.0948(6) 0.1123(2) 0.086(3) Uani 0.807(14) 1 d PU A 1
F8 F 1.3121(4) 0.0689(4) 0.2033(3) 0.081(3) Uani 0.807(14) 1 d PU A 1
F9 F 1.2720(5) 0.1830(3) 0.1728(4) 0.084(3) Uani 0.807(14) 1 d PU A 1
F7' F 1.2637(16) 0.1547(19) 0.1166(12) 0.075(10) Uani 0.193(14) 1 d PU A 2
F8' F 1.3058(15) 0.0486(12) 0.1563(18) 0.082(10) Uani 0.193(14) 1 d PU A 2
F9' F 1.287(2) 0.143(3) 0.2039(10) 0.081(10) Uani 0.193(14) 1 d PU A 2
F10 F 0.9159(2) 0.14519(15) 0.33361(10) 0.0477(7) Uani 1 1 d . . .
F11 F 0.7878(2) 0.07228(16) 0.31040(9) 0.0519(8) Uani 1 1 d . . .
F12 F 0.9523(2) 0.02253(17) 0.33861(10) 0.0580(8) Uani 1 1 d . . .
N1 N 0.9399(3) 0.30805(18) 0.15267(12) 0.0240(8) Uani 1 1 d . . .
N2 N 0.7997(3) 0.21357(18) 0.11753(12) 0.0238(8) Uani 1 1 d . . .
C1 C 1.0256(3) 0.3585(2) 0.16808(16) 0.0261(10) Uani 1 1 d . . .
C2 C 1.1100(3) 0.3268(3) 0.20271(17) 0.0329(11) Uani 1 1 d . . .
H2A H 1.1043 0.2763 0.2200 0.039 Uiso 1 1 calc R . .
C3 C 1.2055(4) 0.3683(3) 0.21306(19) 0.0456(13) Uani 1 1 d . . .
H3A H 1.2625 0.3466 0.2381 0.055 Uiso 1 1 calc R . .
C4 C 1.2145(4) 0.4398(3) 0.18662(19) 0.0418(13) Uani 1 1 d . . .
H4A H 1.2805 0.4665 0.1923 0.050 Uiso 1 1 calc R . .
C5 C 1.1285(4) 0.4757(3) 0.15084(17) 0.0320(11) Uani 1 1 d . . .
C6 C 1.1404(4) 0.5498(3) 0.12335(19) 0.0433(13) Uani 1 1 d . . .
H6A H 1.2056 0.5767 0.1301 0.052 Uiso 1 1 calc R . .
C7 C 1.0598(4) 0.5835(3) 0.0872(2) 0.0451(13) Uani 1 1 d . . .
H7A H 1.0713 0.6318 0.0673 0.054 Uiso 1 1 calc R . .
C8 C 0.9599(4) 0.5457(3) 0.08001(18) 0.0385(12) Uani 1 1 d . . .
H8A H 0.9039 0.5699 0.0554 0.046 Uiso 1 1 calc R . .
C9 C 0.9396(3) 0.4741(2) 0.10751(16) 0.0265(10) Uani 1 1 d . . .
C10 C 1.0275(3) 0.4355(2) 0.14196(16) 0.0270(10) Uani 1 1 d . . .
C11 C 0.8194(3) 0.4484(2) 0.10676(17) 0.0270(10) Uani 1 1 d . . .
C12 C 0.7713(4) 0.4314(2) 0.05519(17) 0.0339(11) Uani 1 1 d . . .
H12A H 0.8180 0.4300 0.0195 0.041 Uiso 1 1 calc R . .
C13 C 0.6542(4) 0.4165(2) 0.05650(16) 0.0308(11) Uani 1 1 d . . .
C14 C 0.5831(3) 0.4173(2) 0.10819(17) 0.0313(11) Uani 1 1 d . . .
H14A H 0.5043 0.4062 0.1086 0.038 Uiso 1 1 calc R . .
C15 C 0.6314(3) 0.4349(2) 0.15957(17) 0.0284(10) Uani 1 1 d . . .
C16 C 0.7470(3) 0.4504(2) 0.15863(16) 0.0287(10) Uani 1 1 d . . .
H16A H 0.7779 0.4625 0.1938 0.034 Uiso 1 1 calc R . .
C17 C 0.6054(4) 0.3993(3) -0.0006(2) 0.0466(13) Uani 1 1 d . . .
C18 C 0.5545(4) 0.4417(3) 0.21506(19) 0.0394(12) Uani 1 1 d . . .
C19 C 0.7221(3) 0.1658(2) 0.09151(16) 0.0254(10) Uani 1 1 d . . .
C20 C 0.6176(4) 0.2001(3) 0.07656(16) 0.0330(11) Uani 1 1 d . . .
H20A H 0.5938 0.2497 0.0891 0.040 Uiso 1 1 calc R . .
C21 C 0.5445(4) 0.1626(3) 0.04275(18) 0.0409(12) Uani 1 1 d . . .
H21A H 0.4708 0.1858 0.0339 0.049 Uiso 1 1 calc R . .
C22 C 0.5822(4) 0.0921(3) 0.02289(18) 0.0369(12) Uani 1 1 d . . .
H22A H 0.5356 0.0683 -0.0019 0.044 Uiso 1 1 calc R . .
C23 C 0.6888(4) 0.0536(3) 0.03840(16) 0.0300(11) Uani 1 1 d . . .
C24 C 0.7267(4) -0.0190(3) 0.01685(17) 0.0353(12) Uani 1 1 d . . .
H24A H 0.6790 -0.0424 -0.0076 0.042 Uiso 1 1 calc R . .
C25 C 0.8295(4) -0.0557(3) 0.03049(17) 0.0358(11) Uani 1 1 d . . .
H25A H 0.8544 -0.1034 0.0148 0.043 Uiso 1 1 calc R . .
C26 C 0.8990(4) -0.0220(3) 0.06820(16) 0.0327(11) Uani 1 1 d . . .
H26A H 0.9708 -0.0478 0.0775 0.039 Uiso 1 1 calc R . .
C27 C 0.8659(3) 0.0474(2) 0.09210(16) 0.0258(10) Uani 1 1 d . . .
C28 C 0.7603(3) 0.0901(2) 0.07570(15) 0.0238(10) Uani 1 1 d . . .
C29 C 0.9370(3) 0.0709(2) 0.13987(15) 0.0258(10) Uani 1 1 d . . .
C30 C 1.0545(3) 0.0846(2) 0.12954(16) 0.0270(10) Uani 1 1 d . . .
H30A H 1.0894 0.0841 0.0908 0.032 Uiso 1 1 calc R . .
C31 C 1.1205(3) 0.0990(2) 0.17541(17) 0.0291(10) Uani 1 1 d . A .
C32 C 1.0699(3) 0.0993(2) 0.23293(16) 0.0289(10) Uani 1 1 d . . .
H32A H 1.1146 0.1093 0.2643 0.035 Uiso 1 1 calc R . .
C33 C 0.9539(3) 0.0848(2) 0.24363(16) 0.0247(10) Uani 1 1 d . . .
C34 C 0.8879(3) 0.0698(2) 0.19791(15) 0.0257(10) Uani 1 1 d . . .
H34A H 0.8094 0.0588 0.2059 0.031 Uiso 1 1 calc R . .
C35 C 1.2478(4) 0.1115(3) 0.1649(2) 0.0394(12) Uani 1 1 d U . .
C36 C 0.9030(4) 0.0809(3) 0.30651(17) 0.0336(11) Uani 1 1 d . . .
C37 C 0.8595(3) 0.2864(2) 0.19155(15) 0.0248(10) Uani 1 1 d . . .
C38 C 0.8244(3) 0.3003(2) 0.25345(16) 0.0297(11) Uani 1 1 d . . .
C39 C 0.8680(4) 0.3396(3) 0.29681(17) 0.0381(12) Uani 1 1 d . . .
H39A H 0.9350 0.3674 0.2889 0.046 Uiso 1 1 calc R . .
C40 C 0.8082(4) 0.3367(3) 0.35390(18) 0.0489(13) Uani 1 1 d . . .
H40A H 0.8374 0.3623 0.3843 0.059 Uiso 1 1 calc R . .
C41 C 0.7097(4) 0.2979(3) 0.36580(19) 0.0477(13) Uani 1 1 d . . .
H41A H 0.6731 0.2975 0.4042 0.057 Uiso 1 1 calc R . .
C42 C 0.6614(4) 0.2586(3) 0.32269(17) 0.0387(12) Uani 1 1 d . . .
C43 C 0.5585(4) 0.2178(3) 0.3287(2) 0.0475(13) Uani 1 1 d . . .
H43A H 0.5134 0.2160 0.3649 0.057 Uiso 1 1 calc R . .
C44 C 0.5246(4) 0.1809(3) 0.2822(2) 0.0493(14) Uani 1 1 d . . .
H44A H 0.4560 0.1544 0.2874 0.059 Uiso 1 1 calc R . .
C45 C 0.5882(4) 0.1809(3) 0.22676(18) 0.0398(12) Uani 1 1 d . . .
H45A H 0.5635 0.1539 0.1959 0.048 Uiso 1 1 calc R . .
C46 C 0.6870(3) 0.2212(2) 0.21876(16) 0.0273(10) Uani 1 1 d . . .
C47 C 0.7754(3) 0.2353(2) 0.17062(16) 0.0236(10) Uani 1 1 d . . .
C48 C 0.7222(3) 0.2603(2) 0.26651(16) 0.0300(11) Uani 1 1 d . . .
Ni2 Ni 0.56023(4) 0.75561(3) 0.42403(2) 0.03062(15) Uani 1 1 d . . .
Br3 Br 0.64894(4) 0.74921(3) 0.514016(17) 0.03853(13) Uani 1 1 d . . .
Br4 Br 0.36062(4) 0.74660(3) 0.447609(18) 0.03937(13) Uani 1 1 d . . .
F13 F 0.6889(6) 0.9407(6) 0.1833(3) 0.0510(15) Uani 0.84(2) 1 d PU B 1
F14 F 0.5253(6) 0.9845(7) 0.1520(3) 0.071(3) Uani 0.84(2) 1 d PU B 1
F15 F 0.5659(6) 0.8634(5) 0.1590(3) 0.061(2) Uani 0.84(2) 1 d PU B 1
F13' F 0.678(4) 0.918(2) 0.1801(16) 0.036 Uiso 0.16(2) 1 d PU B 2
F14' F 0.560(5) 1.0157(17) 0.1668(17) 0.068(10) Uani 0.16(2) 1 d PU B 2
F15' F 0.521(4) 0.907(4) 0.1463(11) 0.064(13) Uani 0.16(2) 1 d PU B 2
F16 F 0.2132(2) 0.81239(17) 0.31124(12) 0.0622(8) Uani 1 1 d . . .
F17 F 0.1787(2) 0.89709(18) 0.37598(11) 0.0613(9) Uani 1 1 d . . .
F18 F 0.1593(2) 0.92875(17) 0.28476(11) 0.0562(8) Uani 1 1 d . . .
F19 F 0.9063(3) 0.5974(2) 0.54698(12) 0.0873(11) Uani 1 1 d . . .
F20 F 0.9751(3) 0.69437(19) 0.49867(13) 0.0800(10) Uani 1 1 d . . .
F21 F 1.0686(3) 0.5838(2) 0.49636(12) 0.0799(10) Uani 1 1 d . . .
F22 F 1.0245(2) 0.65286(18) 0.26620(11) 0.0689(9) Uani 1 1 d . . .
F23 F 0.9077(2) 0.57566(17) 0.23633(10) 0.0579(8) Uani 1 1 d . . .
F24 F 1.0581(2) 0.53115(19) 0.28130(11) 0.0695(9) Uani 1 1 d . . .
N3 N 0.6853(3) 0.81650(19) 0.37624(13) 0.0245(8) Uani 1 1 d . . .
N4 N 0.5804(3) 0.69209(18) 0.35115(12) 0.0238(8) Uani 1 1 d . . .
C49 C 0.7522(3) 0.8713(2) 0.40102(15) 0.0244(10) Uani 1 1 d . . .
C50 C 0.8620(4) 0.8462(3) 0.41664(16) 0.0305(11) Uani 1 1 d . . .
H50A H 0.8972 0.7991 0.4036 0.037 Uiso 1 1 calc R . .
C51 C 0.9223(4) 0.8907(3) 0.45223(18) 0.0386(12) Uani 1 1 d . . .
H51A H 0.9985 0.8741 0.4622 0.046 Uiso 1 1 calc R . .
C52 C 0.8702(4) 0.9572(3) 0.47193(17) 0.0376(12) Uani 1 1 d . . .
H52A H 0.9096 0.9852 0.4974 0.045 Uiso 1 1 calc R . .
C53 C 0.7583(4) 0.9863(2) 0.45554(16) 0.0278(11) Uani 1 1 d . . .
C54 C 0.7061(4) 1.0561(3) 0.47649(17) 0.0384(12) Uani 1 1 d . . .
H54A H 0.7470 1.0845 0.5010 0.046 Uiso 1 1 calc R . .
C55 C 0.5976(4) 1.0831(3) 0.46189(18) 0.0405(12) Uani 1 1 d . . .
H55A H 0.5622 1.1286 0.4776 0.049 Uiso 1 1 calc R . .
C56 C 0.5390(4) 1.0431(3) 0.42352(16) 0.0338(11) Uani 1 1 d . . .
H56A H 0.4640 1.0627 0.4136 0.041 Uiso 1 1 calc R . .
C57 C 0.5863(3) 0.9763(2) 0.39971(15) 0.0239(10) Uani 1 1 d . . .
C58 C 0.6968(3) 0.9436(2) 0.41776(15) 0.0233(10) Uani 1 1 d . . .
C59 C 0.5247(3) 0.9467(2) 0.35145(15) 0.0238(10) Uani 1 1 d . . .
C60 C 0.5785(3) 0.9476(2) 0.29373(16) 0.0251(10) Uani 1 1 d . . .
H60A H 0.6553 0.9628 0.2866 0.030 Uiso 1 1 calc R . .
C61 C 0.5191(3) 0.9264(2) 0.24769(16) 0.0258(10) Uani 1 1 d . B .
C62 C 0.4058(3) 0.9048(2) 0.25728(16) 0.0291(10) Uani 1 1 d . . .
H62A H 0.3662 0.8896 0.2257 0.035 Uiso 1 1 calc R . .
C63 C 0.3508(3) 0.9055(2) 0.31334(16) 0.0271(10) Uani 1 1 d . . .
C64 C 0.4104(3) 0.9263(2) 0.35989(17) 0.0267(10) Uani 1 1 d . . .
H64A H 0.3726 0.9265 0.3980 0.032 Uiso 1 1 calc R . .
C65 C 0.5738(4) 0.9308(3) 0.18564(18) 0.0377(12) Uani 1 1 d U . .
C66 C 0.2257(4) 0.8851(3) 0.32218(19) 0.0402(12) Uani 1 1 d . . .
C67 C 0.5044(3) 0.6334(2) 0.34104(16) 0.0248(10) Uani 1 1 d . . .
C68 C 0.4124(3) 0.6548(3) 0.30744(16) 0.0313(11) Uani 1 1 d . . .
H68A H 0.4094 0.7028 0.2857 0.038 Uiso 1 1 calc R . .
C69 C 0.3215(4) 0.6047(3) 0.30527(18) 0.0370(12) Uani 1 1 d . . .
H69A H 0.2589 0.6188 0.2814 0.044 Uiso 1 1 calc R . .
C70 C 0.3254(4) 0.5370(3) 0.33755(18) 0.0382(12) Uani 1 1 d . . .
H70A H 0.2638 0.5046 0.3366 0.046 Uiso 1 1 calc R . .
C71 C 0.4190(4) 0.5132(3) 0.37287(17) 0.0339(11) Uani 1 1 d . . .
C72 C 0.4192(4) 0.4431(3) 0.40815(19) 0.0411(12) Uani 1 1 d . . .
H72A H 0.3571 0.4112 0.4069 0.049 Uiso 1 1 calc R . .
C73 C 0.5067(4) 0.4207(3) 0.4438(2) 0.0450(13) Uani 1 1 d . . .
H73A H 0.5030 0.3758 0.4691 0.054 Uiso 1 1 calc R . .
C74 C 0.6027(4) 0.4658(3) 0.44218(17) 0.0389(12) Uani 1 1 d . . .
H74A H 0.6638 0.4494 0.4664 0.047 Uiso 1 1 calc R . .
C75 C 0.6122(3) 0.5326(2) 0.40722(16) 0.0284(10) Uani 1 1 d . . .
C76 C 0.5149(3) 0.5607(2) 0.37354(16) 0.0269(10) Uani 1 1 d . . .
C77 C 0.7283(3) 0.5650(2) 0.40030(16) 0.0270(10) Uani 1 1 d . . .
C78 C 0.7858(4) 0.5819(2) 0.44920(17) 0.0307(11) Uani 1 1 d . . .
H78A H 0.7460 0.5797 0.4868 0.037 Uiso 1 1 calc R . .
C79 C 0.9000(4) 0.6019(3) 0.44348(18) 0.0345(11) Uani 1 1 d . . .
C80 C 0.9598(4) 0.6072(3) 0.38760(19) 0.0398(12) Uani 1 1 d . . .
H80A H 1.0367 0.6226 0.3832 0.048 Uiso 1 1 calc R . .
C81 C 0.9036(3) 0.5892(2) 0.33913(17) 0.0311(11) Uani 1 1 d . . .
C82 C 0.7900(3) 0.5689(2) 0.34505(17) 0.0293(10) Uani 1 1 d . . .
H82A H 0.7532 0.5576 0.3114 0.035 Uiso 1 1 calc R . .
C83 C 0.9618(5) 0.6191(3) 0.4963(2) 0.0527(14) Uani 1 1 d . . .
C84 C 0.9731(4) 0.5869(3) 0.28126(19) 0.0437(13) Uani 1 1 d . . .
C85 C 0.7168(3) 0.7873(2) 0.32676(16) 0.0238(10) Uani 1 1 d . . .
C86 C 0.8024(3) 0.8026(2) 0.27727(16) 0.0278(10) Uani 1 1 d . . .
C87 C 0.8927(3) 0.8500(2) 0.26725(17) 0.0325(11) Uani 1 1 d . . .
H87A H 0.9129 0.8807 0.2970 0.039 Uiso 1 1 calc R . .
C88 C 0.9547(4) 0.8517(3) 0.21124(18) 0.0399(12) Uani 1 1 d . . .
H88A H 1.0176 0.8833 0.2042 0.048 Uiso 1 1 calc R . .
C89 C 0.9255(4) 0.8085(3) 0.16694(18) 0.0386(12) Uani 1 1 d . . .
H89A H 0.9683 0.8114 0.1301 0.046 Uiso 1 1 calc R . .
C90 C 0.8328(4) 0.7598(3) 0.17545(17) 0.0346(11) Uani 1 1 d . . .
C91 C 0.7922(4) 0.7132(3) 0.13399(18) 0.0420(12) Uani 1 1 d . . .
H91A H 0.8291 0.7125 0.0957 0.050 Uiso 1 1 calc R . .
C92 C 0.7003(4) 0.6690(3) 0.14861(18) 0.0416(12) Uani 1 1 d . . .
H92A H 0.6745 0.6393 0.1197 0.050 Uiso 1 1 calc R . .
C93 C 0.6420(4) 0.6661(3) 0.20581(17) 0.0371(12) Uani 1 1 d . . .
H93A H 0.5792 0.6348 0.2149 0.045 Uiso 1 1 calc R . .
C94 C 0.6797(3) 0.7104(2) 0.24746(16) 0.0270(10) Uani 1 1 d . . .
C95 C 0.6463(3) 0.7240(2) 0.30962(16) 0.0229(10) Uani 1 1 d . . .
C96 C 0.7731(3) 0.7575(2) 0.23164(16) 0.0278(10) Uani 1 1 d . . .
Cl1 Cl 0.2993(2) -0.26426(11) 0.16612(7) 0.1492(10) Uani 1 1 d . . .
Cl2 Cl 0.23909(12) -0.10854(9) 0.12214(5) 0.0647(4) Uani 1 1 d . . .
Cl3 Cl 0.16762(17) 1.25918(11) 0.34723(6) 0.1001(6) Uani 1 1 d . . .
Cl4 Cl 0.22405(13) 1.09736(10) 0.37518(6) 0.0773(5) Uani 1 1 d . . .
C1S C 0.3094(5) -0.1980(3) 0.1090(2) 0.0774(18) Uani 1 1 d . . .
H1SA H 0.2767 -0.2181 0.0749 0.093 Uiso 1 1 calc R . .
H1SC H 0.3923 -0.1912 0.0984 0.093 Uiso 1 1 calc R . .
C2S C 0.1475(4) 1.1806(3) 0.39841(19) 0.0596(15) Uani 1 1 d . . .
H2SC H 0.1738 1.1926 0.4366 0.072 Uiso 1 1 calc R . .
H2SA H 0.0641 1.1719 0.4039 0.072 Uiso 1 1 calc R . .

loop_
_atom_site_aniso_label
_atom_site_aniso_U_11
_atom_site_aniso_U_22
_atom_site_aniso_U_33
_atom_site_aniso_U_23
_atom_site_aniso_U_13
_atom_site_aniso_U_12
Br1 0.0362(3) 0.0572(4) 0.0333(2) -0.0062(2) 0.0112(2) -0.0167(2)
Br2 0.0447(3) 0.0359(3) 0.0212(2) -0.00279(19) 0.00519(19) -0.0096(2)
Ni1 0.0275(3) 0.0255(3) 0.0200(3) -0.0002(2) 0.0036(2) -0.0046(2)
F1 0.086(2) 0.061(2) 0.0387(16) 0.0010(15) -0.0207(14) 0.0151(17)
F2 0.055(2) 0.105(3) 0.0576(18) -0.0203(17) -0.0176(15) -0.0138(18)
F3 0.077(2) 0.059(2) 0.0502(17) -0.0275(16) -0.0157(15) 0.0191(16)
F4 0.0395(16) 0.098(3) 0.0342(15) -0.0171(15) 0.0077(12) -0.0098(15)
F5 0.0359(16) 0.051(2) 0.0708(18) -0.0175(15) 0.0148(13) 0.0028(14)
F6 0.0467(17) 0.055(2) 0.0594(17) -0.0050(14) 0.0137(13) -0.0187(15)
F7 0.037(3) 0.170(9) 0.056(3) -0.044(4) 0.019(2) -0.028(4)
F8 0.036(3) 0.108(5) 0.092(5) 0.044(4) -0.011(3) 0.011(3)
F9 0.036(3) 0.050(3) 0.167(8) -0.026(4) 0.013(4) -0.013(2)
F7' 0.026(10) 0.11(2) 0.075(13) 0.053(14) 0.017(10) -0.011(12)
F8' 0.025(10) 0.063(11) 0.15(3) 0.002(12) 0.024(15) 0.013(8)
F9' 0.029(12) 0.15(3) 0.078(13) -0.043(15) -0.013(10) -0.045(18)
F10 0.0602(18) 0.0507(19) 0.0348(14) -0.0175(13) 0.0045(12) -0.0146(14)
F11 0.0452(17) 0.081(2) 0.0307(14) -0.0047(13) 0.0084(12) -0.0234(15)
F12 0.076(2) 0.060(2) 0.0307(14) 0.0194(14) 0.0052(13) 0.0141(16)
N1 0.027(2) 0.019(2) 0.0254(18) 0.0020(15) -0.0001(15) -0.0032(16)
N2 0.028(2) 0.024(2) 0.0192(17) -0.0009(15) 0.0036(15) -0.0024(16)
C1 0.027(2) 0.032(3) 0.020(2) -0.005(2) 0.0018(19) -0.006(2)
C2 0.033(3) 0.034(3) 0.032(2) 0.002(2) -0.007(2) -0.004(2)
C3 0.033(3) 0.060(4) 0.046(3) -0.006(3) -0.012(2) -0.006(3)
C4 0.024(3) 0.052(4) 0.052(3) -0.010(3) 0.002(2) -0.014(3)
C5 0.027(3) 0.036(3) 0.034(2) -0.010(2) 0.008(2) -0.007(2)
C6 0.042(3) 0.038(3) 0.051(3) -0.006(3) 0.013(2) -0.019(3)
C7 0.049(3) 0.030(3) 0.052(3) 0.003(3) 0.021(3) -0.010(3)
C8 0.038(3) 0.033(3) 0.041(3) 0.005(2) 0.009(2) 0.004(2)
C9 0.030(3) 0.024(3) 0.023(2) -0.001(2) 0.0063(19) 0.001(2)
C10 0.026(2) 0.028(3) 0.025(2) 0.000(2) 0.0104(19) -0.005(2)
C11 0.027(3) 0.023(3) 0.030(2) 0.002(2) -0.0013(19) 0.003(2)
C12 0.037(3) 0.031(3) 0.030(2) 0.003(2) 0.005(2) 0.006(2)
C13 0.037(3) 0.029(3) 0.027(2) -0.002(2) -0.009(2) 0.004(2)
C14 0.020(2) 0.033(3) 0.040(3) -0.001(2) -0.005(2) 0.002(2)
C15 0.025(3) 0.026(3) 0.034(2) -0.001(2) 0.000(2) 0.002(2)
C16 0.035(3) 0.027(3) 0.024(2) -0.0014(19) -0.0031(19) -0.001(2)
C17 0.046(3) 0.049(4) 0.045(3) -0.006(3) -0.013(3) 0.009(3)
C18 0.031(3) 0.047(4) 0.042(3) -0.013(3) 0.002(2) -0.007(3)
C19 0.022(2) 0.030(3) 0.024(2) 0.004(2) 0.0015(18) -0.009(2)
C20 0.031(3) 0.031(3) 0.036(2) -0.001(2) 0.000(2) -0.005(2)
C21 0.027(3) 0.049(4) 0.047(3) 0.001(3) -0.007(2) -0.006(2)
C22 0.038(3) 0.040(3) 0.035(3) -0.001(2) -0.004(2) -0.016(3)
C23 0.029(3) 0.036(3) 0.026(2) 0.004(2) 0.0011(19) -0.012(2)
C24 0.051(3) 0.033(3) 0.024(2) -0.009(2) 0.000(2) -0.016(3)
C25 0.046(3) 0.029(3) 0.032(2) -0.005(2) 0.001(2) -0.005(2)
C26 0.039(3) 0.034(3) 0.024(2) 0.002(2) 0.001(2) -0.003(2)
C27 0.033(3) 0.021(3) 0.023(2) 0.0017(19) 0.0051(19) -0.006(2)
C28 0.028(3) 0.023(3) 0.021(2) 0.0018(19) 0.0067(18) -0.010(2)
C29 0.035(3) 0.020(3) 0.021(2) 0.0021(18) -0.0013(19) 0.000(2)
C30 0.030(3) 0.026(3) 0.024(2) 0.0024(19) 0.0022(19) 0.002(2)
C31 0.025(2) 0.029(3) 0.033(2) 0.004(2) -0.004(2) -0.001(2)
C32 0.034(3) 0.027(3) 0.026(2) 0.0028(19) -0.0079(19) -0.003(2)
C33 0.030(3) 0.022(3) 0.023(2) 0.0022(18) -0.0021(19) -0.006(2)
C34 0.027(2) 0.024(3) 0.026(2) 0.0025(19) -0.0017(19) -0.005(2)
C35 0.035(3) 0.040(4) 0.044(3) 0.000(3) -0.007(2) -0.006(3)
C36 0.035(3) 0.043(3) 0.023(2) -0.001(2) -0.001(2) -0.009(2)
C37 0.027(2) 0.026(3) 0.021(2) -0.0011(19) 0.0012(18) -0.003(2)
C38 0.035(3) 0.030(3) 0.024(2) -0.005(2) 0.0040(19) -0.002(2)
C39 0.045(3) 0.040(3) 0.030(2) -0.007(2) 0.000(2) -0.006(2)
C40 0.065(4) 0.051(4) 0.031(3) -0.013(2) 0.002(2) 0.003(3)
C41 0.061(4) 0.049(4) 0.029(3) -0.005(2) 0.016(2) 0.002(3)
C42 0.051(3) 0.035(3) 0.028(2) 0.000(2) 0.011(2) -0.002(2)
C43 0.054(3) 0.049(4) 0.037(3) 0.001(3) 0.019(2) -0.007(3)
C44 0.036(3) 0.058(4) 0.052(3) 0.005(3) 0.018(2) -0.014(3)
C45 0.038(3) 0.038(3) 0.043(3) -0.001(2) 0.012(2) -0.014(2)
C46 0.029(2) 0.024(3) 0.026(2) 0.003(2) 0.0106(19) 0.001(2)
C47 0.025(2) 0.018(3) 0.027(2) 0.0000(19) 0.0009(18) 0.0009(19)
C48 0.034(3) 0.027(3) 0.027(2) -0.001(2) 0.006(2) 0.000(2)
Ni2 0.0351(3) 0.0351(4) 0.0225(3) -0.0041(2) 0.0065(2) -0.0138(3)
Br3 0.0455(3) 0.0428(3) 0.0282(2) 0.0052(2) -0.0036(2) -0.0142(2)
Br4 0.0339(3) 0.0459(3) 0.0389(3) -0.0082(2) 0.0041(2) -0.0085(2)
F13 0.042(2) 0.077(5) 0.0369(19) -0.008(3) 0.0099(16) -0.026(3)
F14 0.069(4) 0.096(7) 0.035(3) 0.029(4) 0.014(3) 0.029(4)
F15 0.080(4) 0.068(4) 0.037(3) -0.025(3) 0.013(2) -0.020(3)
F14' 0.12(3) 0.042(10) 0.036(16) -0.002(10) 0.031(15) -0.013(14)
F15' 0.08(2) 0.10(3) 0.026(10) -0.015(17) 0.016(11) -0.07(2)
F16 0.0443(17) 0.051(2) 0.094(2) -0.0101(17) -0.0012(15) -0.0207(15)
F17 0.0329(15) 0.106(3) 0.0461(16) -0.0116(16) 0.0123(12) -0.0176(15)
F18 0.0305(15) 0.075(2) 0.0623(18) 0.0100(16) -0.0115(13) -0.0048(15)
F19 0.094(3) 0.137(4) 0.0358(17) -0.0043(18) -0.0187(16) -0.026(2)
F20 0.112(3) 0.053(2) 0.084(2) -0.0164(18) -0.0541(19) -0.0081(19)
F21 0.065(2) 0.098(3) 0.079(2) -0.0260(19) -0.0424(17) 0.0295(19)
F22 0.064(2) 0.081(3) 0.0601(18) 0.0049(17) 0.0190(15) -0.0284(18)
F23 0.0405(16) 0.100(3) 0.0337(15) -0.0108(15) 0.0033(13) -0.0099(16)
F24 0.0515(19) 0.095(3) 0.0568(18) -0.0140(17) 0.0079(14) 0.0259(18)
N3 0.029(2) 0.022(2) 0.0221(18) -0.0038(16) 0.0029(15) -0.0018(16)
N4 0.0272(19) 0.019(2) 0.0249(18) 0.0001(15) 0.0033(15) -0.0048(16)
C49 0.022(2) 0.030(3) 0.021(2) 0.001(2) 0.0028(18) -0.011(2)
C50 0.029(3) 0.037(3) 0.026(2) -0.001(2) 0.0056(19) -0.007(2)
C51 0.028(3) 0.054(4) 0.033(3) 0.009(2) 0.000(2) -0.014(3)
C52 0.034(3) 0.057(4) 0.024(2) -0.004(2) -0.002(2) -0.022(3)
C53 0.033(3) 0.031(3) 0.020(2) -0.002(2) 0.0035(19) -0.015(2)
C54 0.052(3) 0.042(3) 0.024(2) -0.009(2) 0.001(2) -0.021(3)
C55 0.050(3) 0.034(3) 0.039(3) -0.016(2) 0.004(2) -0.004(3)
C56 0.035(3) 0.038(3) 0.028(2) -0.003(2) -0.001(2) -0.003(2)
C57 0.028(3) 0.025(3) 0.019(2) -0.0011(19) 0.0021(18) -0.007(2)
C58 0.029(3) 0.026(3) 0.015(2) 0.0022(19) 0.0059(18) -0.008(2)
C59 0.026(2) 0.022(3) 0.024(2) -0.0022(19) 0.0009(18) -0.0061(19)
C60 0.022(2) 0.025(3) 0.029(2) 0.0019(19) -0.0034(19) -0.0029(19)
C61 0.025(2) 0.030(3) 0.023(2) 0.0008(19) -0.0006(18) -0.004(2)
C62 0.031(3) 0.035(3) 0.023(2) -0.004(2) -0.0059(19) -0.004(2)
C63 0.024(2) 0.028(3) 0.029(2) 0.002(2) -0.0036(19) -0.005(2)
C64 0.028(3) 0.025(3) 0.027(2) -0.0020(19) 0.0006(19) 0.002(2)
C65 0.034(3) 0.052(4) 0.027(2) 0.004(2) -0.006(2) -0.005(3)
C66 0.033(3) 0.051(4) 0.038(3) -0.003(3) -0.006(2) -0.008(3)
C67 0.023(2) 0.030(3) 0.022(2) -0.007(2) 0.0046(18) -0.007(2)
C68 0.033(3) 0.032(3) 0.029(2) -0.002(2) -0.001(2) -0.005(2)
C69 0.030(3) 0.049(4) 0.034(3) -0.010(2) -0.003(2) -0.004(2)
C70 0.036(3) 0.042(3) 0.038(3) -0.007(2) 0.004(2) -0.017(2)
C71 0.039(3) 0.031(3) 0.032(2) -0.005(2) 0.011(2) -0.007(2)
C72 0.044(3) 0.031(3) 0.047(3) -0.005(2) 0.016(2) -0.014(2)
C73 0.053(3) 0.031(3) 0.047(3) 0.004(2) 0.014(3) -0.003(3)
C74 0.045(3) 0.036(3) 0.034(2) 0.002(2) 0.004(2) 0.000(2)
C75 0.030(3) 0.029(3) 0.025(2) -0.001(2) 0.0043(19) -0.002(2)
C76 0.033(3) 0.025(3) 0.023(2) -0.008(2) 0.0109(19) -0.007(2)
C77 0.033(3) 0.018(3) 0.028(2) 0.0032(19) -0.002(2) 0.002(2)
C78 0.038(3) 0.024(3) 0.028(2) 0.002(2) 0.000(2) 0.005(2)
C79 0.036(3) 0.034(3) 0.034(3) -0.004(2) -0.013(2) 0.003(2)
C80 0.027(3) 0.044(3) 0.049(3) -0.005(2) -0.007(2) -0.001(2)
C81 0.026(3) 0.034(3) 0.033(2) 0.002(2) 0.001(2) -0.004(2)
C82 0.033(3) 0.025(3) 0.030(2) 0.001(2) -0.0058(19) 0.001(2)
C83 0.059(4) 0.055(4) 0.046(3) -0.011(3) -0.017(3) 0.001(3)
C84 0.031(3) 0.060(4) 0.039(3) -0.003(3) -0.001(2) 0.000(3)
C85 0.022(2) 0.023(3) 0.025(2) 0.0028(19) -0.0035(18) 0.0011(19)
C86 0.033(3) 0.027(3) 0.023(2) -0.002(2) 0.0061(19) -0.003(2)
C87 0.034(3) 0.033(3) 0.030(2) 0.003(2) 0.003(2) -0.011(2)
C88 0.038(3) 0.042(3) 0.040(3) 0.002(2) 0.009(2) -0.014(2)
C89 0.044(3) 0.037(3) 0.031(2) 0.004(2) 0.016(2) -0.003(2)
C90 0.042(3) 0.036(3) 0.024(2) -0.001(2) 0.008(2) -0.005(2)
C91 0.058(3) 0.036(3) 0.029(2) -0.002(2) 0.011(2) 0.002(3)
C92 0.061(3) 0.036(3) 0.030(3) -0.012(2) 0.000(2) -0.005(3)
C93 0.049(3) 0.034(3) 0.030(2) -0.007(2) 0.003(2) -0.009(2)
C94 0.035(3) 0.022(3) 0.023(2) -0.0020(19) 0.0054(19) -0.005(2)
C95 0.023(2) 0.019(3) 0.025(2) 0.0004(19) -0.0018(18) 0.0020(19)
C96 0.034(3) 0.023(3) 0.025(2) 0.003(2) 0.0020(19) 0.003(2)
Cl1 0.318(3) 0.0702(15) 0.0664(11) 0.0118(10) -0.0406(15) -0.0476(17)
Cl2 0.0737(10) 0.0754(11) 0.0469(7) -0.0123(7) -0.0096(7) -0.0045(8)
Cl3 0.1560(17) 0.0893(15) 0.0543(9) 0.0134(9) -0.0243(10) -0.0036(12)
Cl4 0.0869(11) 0.0864(13) 0.0598(9) -0.0126(8) -0.0228(8) 0.0102(9)
C1S 0.095(5) 0.084(5) 0.054(3) -0.010(3) -0.018(3) 0.007(4)
C2S 0.058(3) 0.082(5) 0.041(3) -0.002(3) -0.010(2) -0.016(3)

loop_
_atom_type_symbol
_atom_type_description
_atom_type_scat_dispersion_real
_atom_type_scat_dispersion_imag
_atom_type_scat_source
C C 0.0033 0.0016 'International Tables Vol C Tables 4.2.6.8 and 6.1.1.4'
H H 0.0000 0.0000 'International Tables Vol C Tables 4.2.6.8 and 6.1.1.4'
N N 0.0061 0.0033 'International Tables Vol C Tables 4.2.6.8 and 6.1.1.4'
F F 0.0171 0.0103 'International Tables Vol C Tables 4.2.6.8 and 6.1.1.4'
Ni Ni 0.3393 1.1124 'International Tables Vol C Tables 4.2.6.8 and 6.1.1.4'
Br Br -0.2901 2.4595 'International Tables Vol C Tables 4.2.6.8 and 6.1.1.4'
Cl Cl 0.1484 0.1585 'International Tables Vol C Tables 4.2.6.8 and 6.1.1.4'

loop_
_geom_angle_atom_site_label_1
_geom_angle_atom_site_label_2
_geom_angle_atom_site_label_3
_geom_angle
N1 Ni1 N2 83.02(12)
N1 Ni1 Br2 173.41(10)
N2 Ni1 Br2 94.16(9)
N1 Ni1 Br1 93.73(9)
N2 Ni1 Br1 171.67(10)
Br2 Ni1 Br1 89.85(2)
C37 N1 C1 120.2(3)
C37 N1 Ni1 113.1(3)
C1 N1 Ni1 126.4(2)
C47 N2 C19 120.0(3)
C47 N2 Ni1 113.1(2)
C19 N2 Ni1 126.8(2)
C2 C1 C10 122.3(4)
C2 C1 N1 117.0(4)
C10 C1 N1 120.3(4)
C1 C2 C3 120.7(4)
C4 C3 C2 119.1(4)
C3 C4 C5 122.3(4)
C6 C5 C4 121.2(4)
C6 C5 C10 119.5(4)
C4 C5 C10 119.3(4)
C7 C6 C5 121.4(4)
C6 C7 C8 119.2(4)
C9 C8 C7 122.7(4)
C8 C9 C10 118.7(4)
C8 C9 C11 116.8(4)
C10 C9 C11 123.8(3)
C9 C10 C1 125.6(4)
C9 C10 C5 118.3(4)
C1 C10 C5 116.1(4)
C12 C11 C16 118.2(4)
C12 C11 C9 122.8(3)
C16 C11 C9 118.5(3)
C13 C12 C11 119.9(4)
C14 C13 C12 121.8(4)
C14 C13 C17 120.1(4)
C12 C13 C17 118.1(4)
C13 C14 C15 118.1(4)
C16 C15 C14 120.5(4)
C16 C15 C18 120.2(4)
C14 C15 C18 119.2(4)
C15 C16 C11 121.5(4)
F2 C17 F1 106.8(4)
F2 C17 F3 106.6(4)
F1 C17 F3 105.9(4)
F2 C17 C13 112.8(4)
F1 C17 C13 112.2(4)
F3 C17 C13 112.1(4)
F4 C18 F6 106.6(4)
F4 C18 F5 107.0(4)
F6 C18 F5 106.2(4)
F4 C18 C15 113.2(4)
F6 C18 C15 112.6(4)
F5 C18 C15 110.8(4)
C20 C19 C28 121.8(4)
C20 C19 N2 116.9(4)
C28 C19 N2 120.9(4)
C19 C20 C21 121.1(4)
C22 C21 C20 118.8(4)
C21 C22 C23 122.0(4)
C22 C23 C24 121.0(4)
C22 C23 C28 119.0(4)
C24 C23 C28 120.0(4)
C25 C24 C23 121.5(4)
C24 C25 C26 119.3(4)
C27 C26 C25 122.2(4)
C26 C27 C28 119.9(4)
C26 C27 C29 117.1(4)
C28 C27 C29 122.7(4)
C19 C28 C23 117.1(4)
C19 C28 C27 126.0(4)
C23 C28 C27 116.9(4)
C30 C29 C34 118.6(3)
C30 C29 C27 122.1(3)
C34 C29 C27 118.9(3)
C31 C30 C29 120.8(3)
C30 C31 C32 120.1(4)
C30 C31 C35 121.1(4)
C32 C31 C35 118.8(4)
C33 C32 C31 119.5(4)
C32 C33 C34 120.6(3)
C32 C33 C36 118.5(3)
C34 C33 C36 120.8(3)
C33 C34 C29 120.5(4)
F8' C35 F9' 110.0(18)
F8' C35 F7' 105.8(16)
F9' C35 F7' 107.5(17)
F8' C35 F9 135.9(11)
F9' C35 F9 45.2(18)
F7' C35 F9 65.2(15)
F8' C35 F7 58.2(15)
F9' C35 F7 131.3(11)
F7' C35 F7 48.8(14)
F9 C35 F7 106.9(5)
F8' C35 F8 53.0(16)
F9' C35 F8 61.2(19)
F7' C35 F8 138.4(9)
F9 C35 F8 103.5(5)
F7 C35 F8 105.9(5)
F8' C35 C31 110.6(10)
F9' C35 C31 113.6(11)
F7' C35 C31 109.0(9)
F9 C35 C31 113.1(5)
F7 C35 C31 114.5(4)
F8 C35 C31 112.1(4)
F12 C36 F10 107.0(3)
F12 C36 F11 106.9(3)
F10 C36 F11 105.7(3)
F12 C36 C33 112.2(4)
F10 C36 C33 112.3(4)
F11 C36 C33 112.4(3)
N1 C37 C38 136.8(4)
N1 C37 C47 115.6(3)
C38 C37 C47 107.6(3)
C39 C38 C48 119.7(3)
C39 C38 C37 135.4(4)
C48 C38 C37 105.0(3)
C38 C39 C40 117.8(4)
C41 C40 C39 121.8(4)
C40 C41 C42 122.1(4)
C41 C42 C48 115.9(4)
C41 C42 C43 127.8(4)
C48 C42 C43 116.3(4)
C44 C43 C42 120.4(4)
C43 C44 C45 122.8(4)
C46 C45 C44 118.6(4)
C45 C46 C48 119.1(3)
C45 C46 C47 136.0(4)
C48 C46 C47 104.9(3)
N2 C47 C46 137.1(4)
N2 C47 C37 114.9(3)
C46 C47 C37 108.0(3)
C42 C48 C38 122.7(4)
C42 C48 C46 122.8(4)
C38 C48 C46 114.5(3)
N4 Ni2 N3 81.30(12)
N4 Ni2 Br4 99.56(9)
N3 Ni2 Br4 145.83(10)
N4 Ni2 Br3 134.36(9)
N3 Ni2 Br3 96.13(9)
Br4 Ni2 Br3 106.47(2)
C85 N3 C49 122.2(3)
C85 N3 Ni2 112.1(2)
C49 N3 Ni2 123.7(2)
C95 N4 C67 122.9(3)
C95 N4 Ni2 111.7(3)
C67 N4 Ni2 122.9(2)
C50 C49 C58 122.1(4)
C50 C49 N3 117.3(4)
C58 C49 N3 119.6(3)
C49 C50 C51 120.1(4)
C52 C51 C50 119.6(4)
C51 C52 C53 122.1(4)
C54 C53 C52 121.0(4)
C54 C53 C58 119.6(4)
C52 C53 C58 119.5(4)
C55 C54 C53 121.0(4)
C54 C55 C56 119.6(4)
C57 C56 C55 122.5(4)
C56 C57 C58 118.9(4)
C56 C57 C59 117.2(4)
C58 C57 C59 123.5(4)
C49 C58 C53 116.4(4)
C49 C58 C57 125.5(4)
C53 C58 C57 118.1(4)
C64 C59 C60 118.3(3)
C64 C59 C57 121.9(3)
C60 C59 C57 119.4(3)
C61 C60 C59 120.1(3)
C60 C61 C62 120.6(3)
C60 C61 C65 120.4(3)
C62 C61 C65 118.9(3)
C61 C62 C63 119.9(4)
C62 C63 C64 119.7(4)
C62 C63 C66 118.9(4)
C64 C63 C66 121.3(3)
C63 C64 C59 121.3(3)
F13' C65 F15' 114(2)
F13' C65 F14 118.9(18)
F15' C65 F14 66(3)
F13' C65 F13 18.9(15)
F15' C65 F13 126.1(17)
F14 C65 F13 108.0(5)
F13' C65 F15 86.7(15)
F15' C65 F15 42(3)
F14 C65 F15 106.0(5)
F13 C65 F15 104.9(5)
F13' C65 F14' 102(2)
F15' C65 F14' 97(2)
F14 C65 F14' 32.3(17)
F13 C65 F14' 85.2(19)
F15 C65 F14' 135.5(15)
F13' C65 C61 116.4(18)
F15' C65 C61 118.5(11)
F14 C65 C61 113.6(5)
F13 C65 C61 112.7(4)
F15 C65 C61 111.1(5)
F14' C65 C61 103.9(13)
F16 C66 F17 108.2(4)
F16 C66 F18 106.0(4)
F17 C66 F18 106.3(4)
F16 C66 C63 112.4(4)
F17 C66 C63 113.1(4)
F18 C66 C63 110.5(4)
C68 C67 C76 122.3(4)
C68 C67 N4 117.1(4)
C76 C67 N4 119.6(3)
C67 C68 C69 120.1(4)
C70 C69 C68 119.5(4)
C69 C70 C71 122.0(4)
C70 C71 C72 121.0(4)
C70 C71 C76 119.7(4)
C72 C71 C76 119.2(4)
C73 C72 C71 121.6(4)
C72 C73 C74 118.7(5)
C75 C74 C73 123.4(4)
C74 C75 C76 118.2(4)
C74 C75 C77 117.2(4)
C76 C75 C77 124.1(4)
C67 C76 C71 116.2(4)
C67 C76 C75 125.4(4)
C71 C76 C75 118.4(4)
C78 C77 C82 117.8(4)
C78 C77 C75 121.3(3)
C82 C77 C75 120.3(4)
C79 C78 C77 121.3(4)
C78 C79 C80 120.1(4)
C78 C79 C83 121.0(4)
C80 C79 C83 118.9(4)
C81 C80 C79 118.7(4)
C82 C81 C80 120.9(4)
C82 C81 C84 121.2(4)
C80 C81 C84 117.7(4)
C81 C82 C77 121.1(4)
F19 C83 F21 106.5(4)
F19 C83 F20 106.0(4)
F21 C83 F20 106.2(4)
F19 C83 C79 113.2(4)
F21 C83 C79 112.0(4)
F20 C83 C79 112.4(4)
F24 C84 F22 106.1(4)
F24 C84 F23 106.8(4)
F22 C84 F23 105.8(4)
F24 C84 C81 112.3(4)
F22 C84 C81 112.6(4)
F23 C84 C81 112.7(4)
N3 C85 C86 136.6(4)
N3 C85 C95 116.3(3)
C86 C85 C95 106.9(3)
C87 C86 C96 119.7(3)
C87 C86 C85 134.8(4)
C96 C86 C85 105.5(3)
C86 C87 C88 118.4(4)
C89 C88 C87 121.8(4)
C88 C89 C90 121.3(4)
C96 C90 C89 116.5(4)
C96 C90 C91 116.0(4)
C89 C90 C91 127.5(4)
C92 C91 C90 120.9(4)
C91 C92 C93 122.6(4)
C94 C93 C92 118.1(4)
C93 C94 C96 119.1(3)
C93 C94 C95 135.8(4)
C96 C94 C95 105.1(3)
N4 C95 C94 135.8(4)
N4 C95 C85 116.5(3)
C94 C95 C85 107.5(3)
C90 C96 C94 123.3(4)
C90 C96 C86 122.3(4)
C94 C96 C86 114.4(3)
Cl1 C1S Cl2 114.8(3)
Cl4 C2S Cl3 111.5(3)

loop_
_geom_bond_atom_site_label_1
_geom_bond_atom_site_label_2
_geom_bond_distance
Br1 Ni1 2.2946(6)
Br2 Ni1 2.2894(6)
Ni1 N1 1.945(3)
Ni1 N2 1.959(3)
F1 C17 1.334(5)
F2 C17 1.333(5)
F3 C17 1.335(5)
F4 C18 1.334(5)
F5 C18 1.344(5)
F6 C18 1.340(5)
F7 C35 1.311(6)
F8 C35 1.334(6)
F9 C35 1.320(7)
F7' C35 1.298(18)
F8' C35 1.254(19)
F9' C35 1.20(2)
F10 C36 1.332(5)
F11 C36 1.341(4)
F12 C36 1.325(5)
N1 C37 1.291(4)
N1 C1 1.444(5)
N2 C47 1.292(4)
N2 C19 1.445(5)
C1 C2 1.355(5)
C1 C10 1.426(5)
C2 C3 1.401(6)
C3 C4 1.350(6)
C4 C5 1.409(6)
C5 C6 1.405(6)
C5 C10 1.433(5)
C6 C7 1.357(6)
C7 C8 1.391(6)
C8 C9 1.382(5)
C9 C10 1.424(5)
C9 C11 1.487(5)
C11 C12 1.390(5)
C11 C16 1.393(5)
C12 C13 1.389(5)
C13 C14 1.381(5)
C13 C17 1.506(6)
C14 C15 1.391(5)
C15 C16 1.375(5)
C15 C18 1.492(5)
C19 C20 1.356(5)
C19 C28 1.414(5)
C20 C21 1.401(5)
C21 C22 1.362(6)
C22 C23 1.408(6)
C23 C24 1.408(6)
C23 C28 1.431(5)
C24 C25 1.346(6)
C25 C26 1.397(5)
C26 C27 1.369(5)
C27 C28 1.434(5)
C27 C29 1.501(5)
C29 C30 1.391(5)
C29 C34 1.395(5)
C30 C31 1.380(5)
C31 C32 1.391(5)
C31 C35 1.496(6)
C32 C33 1.378(5)
C33 C34 1.380(5)
C33 C36 1.503(5)
C37 C38 1.465(5)
C37 C47 1.484(5)
C38 C39 1.378(5)
C38 C48 1.413(5)
C39 C40 1.423(5)
C40 C41 1.363(6)
C41 C42 1.399(6)
C42 C48 1.410(5)
C42 C43 1.419(6)
C43 C44 1.365(6)
C44 C45 1.409(5)
C45 C46 1.375(5)
C46 C48 1.416(5)
C46 C47 1.460(5)
Ni2 N4 2.039(3)
Ni2 N3 2.054(3)
Ni2 Br4 2.3337(6)
Ni2 Br3 2.3434(7)
F13 C65 1.346(8)
F14 C65 1.286(7)
F15 C65 1.363(7)
F13' C65 1.21(4)
F14' C65 1.51(3)
F15' C65 1.23(2)
F16 C66 1.323(5)
F17 C66 1.323(5)
F18 C66 1.342(5)
F19 C83 1.322(5)
F20 C83 1.332(6)
F21 C83 1.330(6)
F22 C84 1.342(5)
F23 C84 1.344(5)
F24 C84 1.321(5)
N3 C85 1.280(4)
N3 C49 1.435(5)
N4 C95 1.289(4)
N4 C67 1.432(5)
C49 C50 1.368(5)
C49 C58 1.425(5)
C50 C51 1.407(6)
C51 C52 1.347(6)
C52 C53 1.413(6)
C53 C54 1.408(6)
C53 C58 1.429(5)
C54 C55 1.355(6)
C55 C56 1.391(5)
C56 C57 1.370(6)
C57 C58 1.429(5)
C57 C59 1.487(5)
C59 C64 1.384(5)
C59 C60 1.408(5)
C60 C61 1.376(5)
C61 C62 1.382(5)
C61 C65 1.501(5)
C62 C63 1.380(5)
C63 C64 1.384(5)
C63 C66 1.503(5)
C67 C68 1.365(5)
C67 C76 1.419(5)
C68 C69 1.414(5)
C69 C70 1.343(6)
C70 C71 1.410(6)
C71 C72 1.411(6)
C71 C76 1.429(5)
C72 C73 1.356(6)
C73 C74 1.398(6)
C74 C75 1.368(6)
C75 C76 1.439(6)
C75 C77 1.481(5)
C77 C78 1.392(5)
C77 C82 1.397(5)
C78 C79 1.379(5)
C79 C80 1.400(5)
C79 C83 1.495(6)
C80 C81 1.381(5)
C81 C82 1.374(5)
C81 C84 1.489(5)
C85 C86 1.464(5)
C85 C95 1.502(5)
C86 C87 1.371(5)
C86 C96 1.414(5)
C87 C88 1.412(5)
C88 C89 1.370(6)
C89 C90 1.404(6)
C90 C96 1.404(5)
C90 C91 1.408(6)
C91 C92 1.361(6)
C92 C93 1.418(5)
C93 C94 1.371(5)
C94 C96 1.411(5)
C94 C95 1.466(5)
Cl1 C1S 1.679(6)
Cl2 C1S 1.729(6)
Cl3 C2S 1.751(5)
Cl4 C2S 1.725(5)
